data_7101372
loop_
_publ_author_name
'O-Pil Kwon'
'Volker Gramlich'
'Peter Gunter'
'Mojca Jazbinsek'
'Seong-Ji Kwon.'

_publ_section_title
;
Nonlinear optical co-crystal of analogous polyene
chromophores with tailored physical properties
;
_journal_issue 35
_journal_name_full 'Chemical Communications'
_journal_paper_doi 10.1039/b607107d
_journal_year 2006
_chemical_formula_sum 'C24 H27 N3 O'
_chemical_formula_weight 373.49
_chemical_name_systematic
;
?
;
_space_group_IT_number 14
_symmetry_cell_setting monoclinic
_symmetry_space_group_name_Hall '-P 2ybc'
_symmetry_space_group_name_H-M 'P 1 21/c 1'
_atom_sites_solution_hydrogens geom
_atom_sites_solution_primary direct
_atom_sites_solution_secondary difmap
_audit_creation_method SHELXL-97
_cell_angle_alpha 90.00
_cell_angle_beta 93.98(3)
_cell_angle_gamma 90.00
_cell_formula_units_Z 4
_cell_length_a 5.8580(12)
_cell_length_b 12.230(2)
_cell_length_c 29.332(6)
_cell_measurement_reflns_used 16
_cell_measurement_temperature 295(2)
_cell_measurement_theta_max 25
_cell_measurement_theta_min 20
_cell_volume 2096.4(7)
_computing_cell_refinement CAD4
_computing_data_collection 'ENRAF NONIUS CAD4'
_computing_data_reduction CAD4
_computing_molecular_graphics SHELXLTL-Plus
_computing_publication_material SHELXL-93
_computing_structure_refinement 'SHELXL-97 (Sheldrick, 1997)'
_computing_structure_solution 'SHELXS-97 (Sheldrick, 1990)'
_diffrn_ambient_temperature 295(2)
_diffrn_measured_fraction_theta_full 0.996
_diffrn_measured_fraction_theta_max 0.996
_diffrn_measurement_method ' \w scans'
_diffrn_radiation_monochromator graphite
_diffrn_radiation_source 'fine-focus sealed tube'
_diffrn_radiation_type CuK\a
_diffrn_radiation_wavelength 1.54178
_diffrn_reflns_av_R_equivalents 0.0577
_diffrn_reflns_av_sigmaI/netI 0.0535
_diffrn_reflns_limit_h_max 0
_diffrn_reflns_limit_h_min -6
_diffrn_reflns_limit_k_max 0
_diffrn_reflns_limit_k_min -14
_diffrn_reflns_limit_l_max 34
_diffrn_reflns_limit_l_min -34
_diffrn_reflns_number 4064
_diffrn_reflns_theta_full 66.61
_diffrn_reflns_theta_max 66.61
_diffrn_reflns_theta_min 3.02
_diffrn_standards_decay_% 0
_diffrn_standards_interval_count 120
_diffrn_standards_number 1
_exptl_absorpt_coefficient_mu 0.572
_exptl_absorpt_correction_T_max 0.96
_exptl_absorpt_correction_T_min 0.91
_exptl_absorpt_correction_type numerical
_exptl_absorpt_process_details SHELXPREP
_exptl_crystal_density_diffrn 1.183
_exptl_crystal_density_method 'not measured'
_exptl_crystal_F_000 800
_exptl_crystal_size_max 0.15
_exptl_crystal_size_mid 0.08
_exptl_crystal_size_min 0.07
_refine_diff_density_max 0.769
_refine_diff_density_min -0.428
_refine_diff_density_rms 0.081
_refine_ls_extinction_method none
_refine_ls_goodness_of_fit_ref 1.293
_refine_ls_hydrogen_treatment constr
_refine_ls_matrix_type full
_refine_ls_number_parameters 265
_refine_ls_number_reflns 3673
_refine_ls_number_restraints 0
_refine_ls_restrained_S_all 1.293
_refine_ls_R_factor_all 0.1727
_refine_ls_R_factor_gt 0.1087
_refine_ls_shift/su_max 0.017
_refine_ls_shift/su_mean 0.003
_refine_ls_structure_factor_coef Fsqd
_refine_ls_weighting_details 'calc w=1/[\s^2^(Fo^2^)+(0.2000P)^2^+0.0000P] where P=(Fo^2^+2Fc^2^)/3'
_refine_ls_weighting_scheme calc
_refine_ls_wR_factor_gt 0.3035
_refine_ls_wR_factor_ref 0.3713
_reflns_number_gt 2089
_reflns_number_total 3673
_reflns_threshold_expression >2sigma(I)
_cod_data_source_file b607107d.txt
_cod_depositor_comments
;
The following automatic conversions were performed:
'_symmetry_cell_setting' value 'Monoclinic' changed to 'monoclinic'
according to '/home/saulius/struct/CIF-dictionaries/cif_core.dic'
dictionary named 'cif_core.dic' version 2.4.1 from 2010-06-29.

Automatic conversion script
Id: cif_fix_enum 1527 2010-12-29 10:47:43Z saulius 
;
_cod_original_sg_symbol_H-M P2(1)/c
_cod_database_code 7101372

loop_
_symmetry_equiv_pos_as_xyz
'x, y, z'
'-x, y+1/2, -z+1/2'
'-x, -y, -z'
'x, -y-1/2, z-1/2'

loop_
_atom_site_label
_atom_site_type_symbol
_atom_site_fract_x
_atom_site_fract_y
_atom_site_fract_z
_atom_site_U_iso_or_equiv
_atom_site_adp_type
_atom_site_occupancy
_atom_site_symmetry_multiplicity
_atom_site_calc_flag
_atom_site_refinement_flags
_atom_site_disorder_assembly
_atom_site_disorder_group
C1 C 1.6164(7) 0.8620(3) 0.41628(13) 0.0601(10) Uani 1 1 d . . .
C2 C 1.7339(7) 0.8136(4) 0.45821(13) 0.0668(11) Uani 1 1 d . . .
H2A H 1.8021 0.8722 0.4769 0.080 Uiso 1 1 calc R . .
H2B H 1.8568 0.7668 0.4493 0.080 Uiso 1 1 calc R . .
C3 C 1.5753(7) 0.7464(3) 0.48732(12) 0.0614(10) Uani 1 1 d . . .
C4 C 1.4382(8) 0.6660(3) 0.45575(13) 0.0660(11) Uani 1 1 d . . .
H4A H 1.5399 0.6082 0.4470 0.079 Uiso 1 1 calc R . .
H4B H 1.3202 0.6326 0.4728 0.079 Uiso 1 1 calc R . .
C5 C 1.3279(7) 0.7165(3) 0.41331(13) 0.0604(10) Uani 1 1 d . . .
C6 C 1.4167(7) 0.8099(3) 0.39634(13) 0.0633(11) Uani 1 1 d . . .
H6A H 1.3430 0.8411 0.3704 0.076 Uiso 1 1 calc R . .
C7 C 1.7240(8) 0.6830(4) 0.52292(16) 0.0833(14) Uani 1 1 d . . .
H7A H 1.8276 0.6367 0.5078 0.125 Uiso 1 1 calc R . .
H7B H 1.6283 0.6389 0.5408 0.125 Uiso 1 1 calc R . .
H7C H 1.8096 0.7334 0.5425 0.125 Uiso 1 1 calc R . .
C8 C 1.4146(8) 0.8227(4) 0.51065(15) 0.0752(12) Uani 1 1 d . . .
H8A H 1.3101 0.7802 0.5272 0.113 Uiso 1 1 calc R . .
H8B H 1.3302 0.8661 0.4880 0.113 Uiso 1 1 calc R . .
H8C H 1.5020 0.8697 0.5314 0.113 Uiso 1 1 calc R . .
C9 C 1.7039(7) 0.9527(3) 0.39641(13) 0.0656(11) Uani 1 1 d . . .
C10 C 1.9121(8) 1.0056(4) 0.41432(16) 0.0766(13) Uani 1 1 d . . .
C11 C 1.6045(9) 0.9991(4) 0.35546(17) 0.0806(13) Uani 1 1 d . . .
C12 C 1.1320(7) 0.6673(3) 0.38986(13) 0.0657(11) Uani 1 1 d . . .
H12A H 1.0680 0.7045 0.3644 0.079 Uiso 1 1 calc R . .
C13 C 1.0304(8) 0.5735(3) 0.40048(13) 0.0655(11) Uani 1 1 d . . .
H13A H 1.0942 0.5363 0.4259 0.079 Uiso 1 1 calc R . .
C14 C 0.8325(7) 0.5238(3) 0.37671(13) 0.0626(11) Uani 1 1 d . . .
C15 C 0.7525(8) 0.4219(4) 0.38969(13) 0.0728(12) Uani 1 1 d . . .
H15A H 0.8240 0.3878 0.4152 0.087 Uiso 1 1 calc R . .
C16 C 0.5733(8) 0.3702(4) 0.36650(14) 0.0731(12) Uani 1 1 d . . .
H16A H 0.5277 0.3018 0.3764 0.088 Uiso 1 1 calc R . .
C17 C 0.4579(7) 0.4171(3) 0.32857(13) 0.0627(10) Uani 1 1 d . . .
C18 C 0.5302(8) 0.5214(3) 0.31671(17) 0.0781(13) Uani 1 1 d . . .
H18A H 0.4529 0.5577 0.2924 0.094 Uiso 1 1 calc R . .
C19 C 0.7117(8) 0.5717(4) 0.33984(16) 0.0753(12) Uani 1 1 d . . .
H19A H 0.7554 0.6407 0.3304 0.090 Uiso 1 1 calc R . .
C20 C 0.1752(10) 0.2672(4) 0.32097(19) 0.0962(16) Uani 1 1 d . B .
H20A H 0.2930 0.2219 0.3363 0.115 Uiso 1 1 calc R . .
H20B H 0.0726 0.2903 0.3437 0.115 Uiso 1 1 calc R . .
C21 C 0.0470(12) 0.2015(5) 0.2867(2) 0.119(2) Uani 1 1 d . . .
H21A H 0.1549 0.1593 0.2702 0.143 Uiso 1 1 calc R A 1
H21B H -0.0470 0.1501 0.3022 0.143 Uiso 1 1 calc R A 1
C22 C -0.0977(12) 0.2613(6) 0.2540(3) 0.130(3) Uani 1 1 d . B 1
H22A H -0.2299 0.2883 0.2688 0.156 Uiso 0.33 1 calc PR B 1
H22B H -0.1520 0.2127 0.2295 0.156 Uiso 0.33 1 calc PR B 1
C23 C 0.0246(13) 0.3555(6) 0.2344(2) 0.132(3) Uani 1 1 d . B 1
H23A H 0.1348 0.3277 0.2141 0.158 Uiso 0.67 1 calc PR B 1
H23B H -0.0851 0.3999 0.2164 0.158 Uiso 0.67 1 calc PR B 1
C24 C 0.1440(10) 0.4243(5) 0.2694(2) 0.1036(18) Uani 1 1 d . . .
H24A H 0.2397 0.4762 0.2545 0.124 Uiso 1 1 calc R B 1
H24B H 0.0316 0.4657 0.2850 0.124 Uiso 1 1 calc R B 1
N1 N 2.0779(8) 1.0460(4) 0.42880(17) 0.1115(17) Uani 1 1 d . . .
N2 N 1.5269(9) 1.0359(4) 0.32220(18) 0.1154(17) Uani 1 1 d . . .
N3 N 0.2829(6) 0.3641(3) 0.30241(12) 0.0721(10) Uani 1 1 d . B .
O25 O -0.278(2) 0.2296(11) 0.2326(4) 0.247(6) Uani 0.67 1 d P C 2
H25 H -0.3250 0.1763 0.2445 0.370 Uiso 0.67 1 d P D 2
O26 O -0.081(4) 0.4012(17) 0.2025(8) 0.222(11) Uani 0.33 1 d P E 2
H26 H -0.1000 0.3553 0.1803 0.333 Uiso 0.33 1 d P F 2
H22X H -0.1714 0.3047 0.2764 0.266 Uiso 0.67 1 d P G 2
H23Y H 0.1479 0.3203 0.2197 0.266 Uiso 0.33 1 d P H 2

loop_
_atom_site_aniso_label
_atom_site_aniso_U_11
_atom_site_aniso_U_22
_atom_site_aniso_U_33
_atom_site_aniso_U_23
_atom_site_aniso_U_13
_atom_site_aniso_U_12
C1 0.066(2) 0.057(2) 0.058(2) -0.0035(17) 0.0094(18) 0.0045(19)
C2 0.063(2) 0.075(3) 0.062(2) -0.004(2) 0.0015(19) 0.004(2)
C3 0.064(2) 0.069(2) 0.051(2) 0.0006(18) 0.0030(17) 0.001(2)
C4 0.081(3) 0.059(2) 0.058(2) -0.0023(18) 0.007(2) -0.001(2)
C5 0.068(2) 0.061(2) 0.052(2) -0.0057(17) 0.0040(18) 0.003(2)
C6 0.070(3) 0.065(2) 0.053(2) -0.0047(18) -0.0041(18) 0.000(2)
C7 0.080(3) 0.097(3) 0.071(3) 0.015(2) -0.004(2) -0.002(3)
C8 0.078(3) 0.085(3) 0.064(2) -0.015(2) 0.012(2) 0.000(2)
C9 0.073(3) 0.062(2) 0.062(2) -0.0055(19) 0.001(2) -0.002(2)
C10 0.076(3) 0.072(3) 0.083(3) 0.000(2) 0.011(2) -0.005(3)
C11 0.096(4) 0.065(3) 0.081(3) 0.010(2) 0.007(3) -0.003(2)
C12 0.074(3) 0.070(3) 0.053(2) -0.0054(19) 0.0042(19) -0.004(2)
C13 0.080(3) 0.065(2) 0.051(2) -0.0084(18) 0.0075(19) -0.003(2)
C14 0.073(3) 0.059(2) 0.056(2) -0.0118(18) 0.0063(19) -0.003(2)
C15 0.094(3) 0.069(3) 0.054(2) 0.0046(19) -0.003(2) -0.009(2)
C16 0.087(3) 0.071(3) 0.061(2) 0.002(2) 0.004(2) -0.013(2)
C17 0.068(3) 0.057(2) 0.063(2) -0.0079(18) 0.006(2) 0.000(2)
C18 0.082(3) 0.058(2) 0.091(3) 0.010(2) -0.016(2) 0.003(2)
C19 0.078(3) 0.056(2) 0.090(3) 0.003(2) -0.005(2) -0.004(2)
C20 0.105(4) 0.083(3) 0.100(4) -0.002(3) 0.001(3) -0.019(3)
C21 0.126(5) 0.097(4) 0.130(5) 0.012(4) -0.030(4) -0.050(4)
C22 0.094(4) 0.137(6) 0.151(6) -0.009(5) -0.037(4) -0.041(4)
C23 0.152(6) 0.109(5) 0.123(5) 0.020(4) -0.072(5) -0.048(4)
C24 0.109(4) 0.093(4) 0.104(4) -0.006(3) -0.032(3) 0.001(3)
N1 0.092(3) 0.109(4) 0.132(4) -0.009(3) -0.004(3) -0.031(3)
N2 0.132(4) 0.109(4) 0.103(3) 0.035(3) -0.004(3) 0.004(3)
N3 0.078(2) 0.059(2) 0.078(2) -0.0045(16) -0.0050(19) -0.0082(18)
O25 0.270(14) 0.247(13) 0.218(11) -0.008(9) -0.018(10) -0.102(11)
O26 0.24(2) 0.146(15) 0.26(2) -0.044(15) -0.12(2) -0.023(15)

loop_
_atom_type_symbol
_atom_type_description
_atom_type_scat_dispersion_real
_atom_type_scat_dispersion_imag
_atom_type_scat_source
C C 0.0181 0.0091 'International Tables Vol C Tables 4.2.6.8 and 6.1.1.4'
H H 0.0000 0.0000 'International Tables Vol C Tables 4.2.6.8 and 6.1.1.4'
N N 0.0311 0.0180 'International Tables Vol C Tables 4.2.6.8 and 6.1.1.4'
O O 0.0492 0.0322 'International Tables Vol C Tables 4.2.6.8 and 6.1.1.4'

loop_
_geom_angle_atom_site_label_1
_geom_angle_atom_site_label_2
_geom_angle_atom_site_label_3
_geom_angle
C9 C1 C6 120.6(4)
C9 C1 C2 120.5(4)
C6 C1 C2 118.8(4)
C1 C2 C3 114.0(3)
C8 C3 C7 110.2(3)
C8 C3 C4 110.4(3)
C7 C3 C4 109.6(4)
C8 C3 C2 109.8(3)
C7 C3 C2 108.3(3)
C4 C3 C2 108.5(3)
C5 C4 C3 114.4(3)
C6 C5 C12 119.4(4)
C6 C5 C4 119.8(4)
C12 C5 C4 120.8(4)
C5 C6 C1 123.3(4)
C1 C9 C11 122.8(4)
C1 C9 C10 122.6(4)
C11 C9 C10 114.5(4)
N1 C10 C9 178.9(6)
N2 C11 C9 179.1(6)
C13 C12 C5 127.1(4)
C12 C13 C14 127.1(4)
C19 C14 C15 115.4(4)
C19 C14 C13 123.3(4)
C15 C14 C13 121.2(4)
C16 C15 C14 122.6(4)
C15 C16 C17 121.6(4)
C16 C17 N3 123.2(4)
C16 C17 C18 116.0(4)
N3 C17 C18 120.7(4)
C19 C18 C17 121.8(4)
C18 C19 C14 122.4(4)
C21 C20 N3 113.9(5)
C22 C21 C20 115.6(6)
C21 C22 C23 111.9(5)
C24 C23 C22 113.1(6)
N3 C24 C23 113.6(5)
C17 N3 C24 119.7(4)
C17 N3 C20 119.3(4)
C24 N3 C20 115.5(4)

loop_
_geom_bond_atom_site_label_1
_geom_bond_atom_site_label_2
_geom_bond_distance
C1 C9 1.369(6)
C1 C6 1.421(5)
C1 C2 1.490(5)
C2 C3 1.542(6)
C3 C8 1.521(6)
C3 C7 1.525(6)
C3 C4 1.539(5)
C4 C5 1.496(5)
C5 C6 1.363(6)
C5 C12 1.429(6)
C9 C11 1.416(6)
C9 C10 1.447(6)
C10 N1 1.145(6)
C11 N2 1.140(6)
C12 C13 1.339(6)
C13 C14 1.445(6)
C14 C19 1.381(6)
C14 C15 1.393(6)
C15 C16 1.366(6)
C16 C17 1.386(6)
C17 N3 1.396(5)
C17 C18 1.397(6)
C18 C19 1.366(6)
C20 C21 1.455(7)
C20 N3 1.466(6)
C21 C22 1.435(8)
C22 C23 1.492(9)
C23 C24 1.467(7)
C24 N3 1.426(6)
